data_1510860
loop_
_publ_author_name
'Kluenter, W.'
'Jung, W.'

_publ_section_title
;
 Das Kupfer-Iridiumborid Cu2 Ir4 B3 mit einer vom Zn Ir4 B3 Typ
 abgeleiteten Schichtstruktur
;
_journal_name_full 'Zeitschrift fuer Anorganische und Allgemeine Chemie'
_journal_page_first 502
_journal_page_last 505
_journal_paper_doi 10.1002/(SICI)1521-3749(200002)626:2<502::AID-ZAAC502>3.0.CO;2-U
_journal_volume 626
_journal_year 2000
_chemical_formula_sum 'B2.96 Cu2 Ir4'
_chemical_name_systematic 'Cu2 Ir4 B2.96'
_space_group_IT_number 63
_symmetry_space_group_name_Hall '-C 2c 2'
_symmetry_space_group_name_H-M 'C m c m'
_cell_angle_alpha 90
_cell_angle_beta 90
_cell_angle_gamma 90
_cell_formula_units_Z 2
_cell_length_a 2.8321
_cell_length_b 25.406
_cell_length_c 2.8106
_cell_volume 202.229
_citation_journal_id_ASTM ZAACAB
_cod_data_source_file boron_371.cif
_cod_data_source_block B2.96Cu2Ir4
_cod_original_cell_volume 202.2292
_cod_database_code 1510860

loop_
_symmetry_equiv_pos_as_xyz
x,y,z
-x,-y,z+1/2
x,-y,-z
-x,y,-z+1/2
-x,-y,-z
x,y,-z-1/2
-x,y,z
x,-y,z-1/2
x+1/2,y+1/2,z
-x+1/2,-y+1/2,z+1/2
x+1/2,-y+1/2,-z
-x+1/2,y+1/2,-z+1/2
-x+1/2,-y+1/2,-z
x+1/2,y+1/2,-z-1/2
-x+1/2,y+1/2,z
x+1/2,-y+1/2,z-1/2

loop_
_atom_site_label
_atom_site_type_symbol
_atom_site_fract_x
_atom_site_fract_y
_atom_site_fract_z
_atom_site_occupancy
_atom_site_U_iso_or_equiv
Ir1 Ir 0 0.1503 0.25 1 0.0
B2 B 0 0.984 0.25 0.48 0.0
Cu1 Cu 0 0.2783 0.25 1 0.0
B1 B 0 0.381 0.25 1 0.0
Ir2 Ir 0 0.54967 0.25 1 0.0
